data_2229430
loop_
_publ_author_name
'Assey, Gervas E.'
'Butcher, Ray J.'
'Gultneh, Yilma'

_publ_section_title
;
 Di-\m~2~-acetato-diacetato-bis{\m~2~-3,3',5,5'-tetramethoxy-2,2-[ethane-1,2-diylbis(nitrilomethylidyne)]diphenolato}tricobalt(II,III)
 dichloromethane disolvate
;
_journal_coeditor_code JJ2072
_journal_issue 3
_journal_name_full 'Acta Crystallographica Section E'
_journal_page_first m303
_journal_page_last m304
_journal_paper_doi 10.1107/S1600536811003783
_journal_volume 67
_journal_year 2011
_chemical_formula_iupac '[Co3 (C2 H3 O2)4 (C20 H22 N2 O6)2], 2C H2 Cl2'
_chemical_formula_moiety 'C48 H56 Co3 N4 O20, 2(C H2 Cl2)'
_chemical_formula_sum 'C50 H60 Cl4 Co3 N4 O20'
_chemical_formula_weight 1355.61
_chemical_name_systematic
;
Di-\m~2~-acetato-diacetato-bis{\m~2~-3,3',5,5'-tetramethoxy-2,2-[ethane-1,2-
diylbis(nitrilomethylidyne)]diphenolato}tricobalt(II,III) dichloromethane
disolvate
;
_space_group_IT_number 14
_symmetry_cell_setting monoclinic
_symmetry_space_group_name_Hall '-P 2yn'
_symmetry_space_group_name_H-M 'P 1 21/n 1'
_atom_sites_solution_hydrogens geom
_atom_sites_solution_primary direct
_atom_sites_solution_secondary difmap
_audit_creation_method SHELXL-97
_cell_angle_alpha 90.00
_cell_angle_beta 112.724(8)
_cell_angle_gamma 90.00
_cell_formula_units_Z 2
_cell_length_a 13.9235(9)
_cell_length_b 13.4407(8)
_cell_length_c 16.0019(11)
_cell_measurement_reflns_used 4463
_cell_measurement_temperature 110(2)
_cell_measurement_theta_max 73.9172
_cell_measurement_theta_min 4.4249
_cell_volume 2762.2(3)
_computing_cell_refinement
;
CrysAlis PRO (Oxford Diffraction, 2009)
;
_computing_data_collection
;
CrysAlis PRO (Oxford Diffraction, 2009)
;
_computing_data_reduction
;
CrysAlis PRO (Oxford Diffraction, 2009)
;
_computing_molecular_graphics 'SHELXTL (Sheldrick, 2008)'
_computing_publication_material 'SHELXTL (Sheldrick, 2008)'
_computing_structure_refinement 'SHELXL97 (Sheldrick, 2008)'
_computing_structure_solution 'SHELXS97 (Sheldrick, 2008)'
_diffrn_ambient_temperature 110(2)
_diffrn_detector_area_resol_mean 10.5081
_diffrn_measured_fraction_theta_full 0.975
_diffrn_measured_fraction_theta_max 0.944
_diffrn_measurement_device_type
;
Oxford Diffraction Xcalibur diffractometer with a Ruby (Gemini Cu) detector
;
_diffrn_measurement_method \w
_diffrn_radiation_monochromator graphite
_diffrn_radiation_source 'Enhance (Cu) X-ray Source'
_diffrn_radiation_type CuK\a
_diffrn_radiation_wavelength 1.54178
_diffrn_reflns_av_R_equivalents 0.0428
_diffrn_reflns_av_sigmaI/netI 0.0691
_diffrn_reflns_limit_h_max 13
_diffrn_reflns_limit_h_min -17
_diffrn_reflns_limit_k_max 13
_diffrn_reflns_limit_k_min -16
_diffrn_reflns_limit_l_max 18
_diffrn_reflns_limit_l_min -19
_diffrn_reflns_number 10708
_diffrn_reflns_theta_full 67.50
_diffrn_reflns_theta_max 74.21
_diffrn_reflns_theta_min 4.45
_diffrn_standards_decay_% <2%
_diffrn_standards_interval_count 50
_diffrn_standards_number 2
_exptl_absorpt_coefficient_mu 9.447
_exptl_absorpt_correction_T_max 1.00000
_exptl_absorpt_correction_T_min 0.31990
_exptl_absorpt_correction_type multi-scan
_exptl_absorpt_process_details
;
(CrysAlis PRO; Oxford Diffraction, 2009)
;
_exptl_crystal_colour red-brown
_exptl_crystal_density_diffrn 1.630
_exptl_crystal_density_method 'not measured'
_exptl_crystal_description 'thick needle'
_exptl_crystal_F_000 1394
_exptl_crystal_size_max 0.42
_exptl_crystal_size_mid 0.25
_exptl_crystal_size_min 0.18
_refine_diff_density_max 1.109
_refine_diff_density_min -1.664
_refine_ls_extinction_method none
_refine_ls_goodness_of_fit_ref 1.028
_refine_ls_hydrogen_treatment constr
_refine_ls_matrix_type full
_refine_ls_number_parameters 373
_refine_ls_number_reflns 5306
_refine_ls_number_restraints 0
_refine_ls_restrained_S_all 1.028
_refine_ls_R_factor_all 0.1089
_refine_ls_R_factor_gt 0.0832
_refine_ls_shift/su_max 0.000
_refine_ls_shift/su_mean 0.000
_refine_ls_structure_factor_coef Fsqd
_refine_ls_weighting_details 'calc w=1/[\s^2^(Fo^2^)+(0.1718P)^2^+2.5393P] where P=(Fo^2^+2Fc^2^)/3'
_refine_ls_weighting_scheme calc
_refine_ls_wR_factor_gt 0.2331
_refine_ls_wR_factor_ref 0.2510
_reflns_number_gt 3777
_reflns_number_total 5306
_reflns_threshold_expression I>2\s(I)
_cod_data_source_file jj2072.cif
_cod_data_source_block I
_cod_original_sg_symbol_H-M 'P 21/n'
_cod_database_code 2229430
_cod_database_fobs_code 2229430

loop_
_symmetry_equiv_pos_as_xyz
'x, y, z'
'-x+1/2, y+1/2, -z+1/2'
'-x, -y, -z'
'x-1/2, -y-1/2, z-1/2'

loop_
_atom_site_type_symbol
_atom_site_label
_atom_site_fract_x
_atom_site_fract_y
_atom_site_fract_z
_atom_site_U_iso_or_equiv
_atom_site_adp_type
_atom_site_calc_flag
_atom_site_refinement_flags
_atom_site_occupancy
_atom_site_disorder_assembly
_atom_site_disorder_group
Co Co1 0.31088(7) 0.37441(7) 0.38337(6) 0.0133(3) Uani d . 1 . .
Co Co2 0.5000 0.5000 0.5000 0.0138(3) Uani d S 1 . .
Cl Cl1 -0.1730(2) 0.4911(2) 0.0248(2) 0.0736(8) Uani d . 1 . .
Cl Cl2 -0.2861(3) 0.3805(3) 0.1142(2) 0.0826(10) Uani d . 1 . .
O O1 0.4170(3) 0.4463(3) 0.3637(3) 0.0142(8) Uani d . 1 . .
O O2 0.3510(3) 0.4519(3) 0.4897(3) 0.0176(9) Uani d . 1 . .
O O3 0.5670(4) 0.6103(3) 0.1809(3) 0.0229(10) Uani d . 1 . .
O O4 0.3576(4) 0.3258(4) 0.0695(3) 0.0239(10) Uani d . 1 . .
O O5 0.0593(4) 0.3797(4) 0.5633(3) 0.0276(11) Uani d . 1 . .
O O6 0.2587(4) 0.6707(4) 0.6799(3) 0.0279(11) Uani d . 1 . .
O O11A 0.4076(3) 0.2697(3) 0.4437(3) 0.0178(9) Uani d . 1 . .
O O12A 0.5482(3) 0.3568(3) 0.5344(3) 0.0182(9) Uani d . 1 . .
O O21A 0.2186(3) 0.4771(3) 0.3178(3) 0.0213(10) Uani d . 1 . .
O O22A 0.0637(4) 0.3991(4) 0.2533(3) 0.0296(11) Uani d . 1 . .
N N1 0.2737(4) 0.2957(4) 0.2792(3) 0.0154(10) Uani d . 1 . .
N N2 0.2130(4) 0.3016(4) 0.4107(3) 0.0179(11) Uani d . 1 . .
C C -0.1698(10) 0.3882(8) 0.0942(7) 0.062(3) Uani d . 1 . .
H H0A -0.1096 0.3946 0.1527 0.075 Uiso calc R 1 . .
H H0B -0.1608 0.3263 0.0644 0.075 Uiso calc R 1 . .
C C1 0.4274(4) 0.4539(5) 0.2860(4) 0.0146(12) Uani d . 1 . .
C C2 0.4903(4) 0.5312(5) 0.2754(4) 0.0129(11) Uani d . 1 . .
H H2A 0.5195 0.5790 0.3222 0.015 Uiso calc R 1 . .
C C3 0.5093(5) 0.5373(5) 0.1979(4) 0.0190(13) Uani d . 1 . .
C C4 0.6125(5) 0.6836(5) 0.2508(4) 0.0265(15) Uani d . 1 . .
H H4A 0.6550 0.7298 0.2323 0.040 Uiso calc R 1 . .
H H4B 0.6563 0.6503 0.3072 0.040 Uiso calc R 1 . .
H H4C 0.5570 0.7205 0.2607 0.040 Uiso calc R 1 . .
C C5 0.4666(5) 0.4690(5) 0.1259(4) 0.0188(13) Uani d . 1 . .
H H5A 0.4817 0.4740 0.0731 0.023 Uiso calc R 1 . .
C C6 0.4019(5) 0.3940(5) 0.1342(4) 0.0170(12) Uani d . 1 . .
C C7 0.3851(7) 0.3271(6) -0.0085(5) 0.0353(18) Uani d . 1 . .
H H7A 0.3580 0.2671 -0.0448 0.053 Uiso calc R 1 . .
H H7B 0.4611 0.3288 0.0114 0.053 Uiso calc R 1 . .
H H7C 0.3550 0.3861 -0.0452 0.053 Uiso calc R 1 . .
C C8 0.3786(5) 0.3854(5) 0.2132(4) 0.0179(12) Uani d . 1 . .
C C9 0.3083(4) 0.3071(5) 0.2162(4) 0.0150(12) Uani d . 1 . .
H H9A 0.2861 0.2607 0.1678 0.018 Uiso calc R 1 . .
C C10 0.1969(5) 0.2181(5) 0.2716(4) 0.0210(13) Uani d . 1 . .
H H10A 0.2179 0.1549 0.2518 0.025 Uiso calc R 1 . .
H H10B 0.1280 0.2376 0.2261 0.025 Uiso calc R 1 . .
C C11 0.1902(6) 0.2044(5) 0.3629(5) 0.0267(15) Uani d . 1 . .
H H11A 0.1197 0.1814 0.3551 0.032 Uiso calc R 1 . .
H H11B 0.2413 0.1538 0.3987 0.032 Uiso calc R 1 . .
C C12 0.1734(4) 0.3272(5) 0.4676(4) 0.0176(12) Uani d . 1 . .
H H12A 0.1235 0.2839 0.4752 0.021 Uiso calc R 1 . .
C C13 0.1990(5) 0.4164(5) 0.5206(4) 0.0181(13) Uani d . 1 . .
C C14 0.1394(5) 0.4440(5) 0.5709(4) 0.0238(14) Uani d . 1 . .
C C15 -0.0028(6) 0.4037(6) 0.6139(5) 0.0316(17) Uani d . 1 . .
H H15A -0.0562 0.3525 0.6038 0.047 Uiso calc R 1 . .
H H15B -0.0363 0.4684 0.5941 0.047 Uiso calc R 1 . .
H H15C 0.0417 0.4067 0.6786 0.047 Uiso calc R 1 . .
C C16 0.1603(5) 0.5288(5) 0.6242(5) 0.0231(14) Uani d . 1 . .
H H16A 0.1192 0.5456 0.6577 0.028 Uiso calc R 1 . .
C C17 0.2433(5) 0.5885(5) 0.6274(4) 0.0223(14) Uani d . 1 . .
C C18 0.3486(6) 0.7310(6) 0.6947(6) 0.041(2) Uani d . 1 . .
H H18A 0.3498 0.7866 0.7347 0.061 Uiso calc R 1 . .
H H18B 0.3458 0.7570 0.6366 0.061 Uiso calc R 1 . .
H H18C 0.4116 0.6907 0.7229 0.061 Uiso calc R 1 . .
C C19 0.3059(5) 0.5648(5) 0.5799(4) 0.0185(13) Uani d . 1 . .
H H19A 0.3616 0.6072 0.5825 0.022 Uiso calc R 1 . .
C C20 0.2851(4) 0.4775(5) 0.5283(4) 0.0178(13) Uani d . 1 . .
C C11A 0.5005(5) 0.2775(5) 0.5022(4) 0.0175(12) Uani d . 1 . .
C C12A 0.5555(5) 0.1810(5) 0.5336(5) 0.0272(15) Uani d . 1 . .
H H12B 0.5189 0.1282 0.4910 0.041 Uiso calc R 1 . .
H H12C 0.5569 0.1651 0.5938 0.041 Uiso calc R 1 . .
H H12D 0.6270 0.1863 0.5367 0.041 Uiso calc R 1 . .
C C21A 0.1218(5) 0.4706(5) 0.2639(4) 0.0210(13) Uani d . 1 . .
C C22A 0.0821(6) 0.5634(6) 0.2093(5) 0.0308(16) Uani d . 1 . .
H H22A 0.0067 0.5580 0.1758 0.046 Uiso calc R 1 . .
H H22B 0.1163 0.5717 0.1665 0.046 Uiso calc R 1 . .
H H22C 0.0974 0.6210 0.2500 0.046 Uiso calc R 1 . .

loop_
_atom_site_aniso_label
_atom_site_aniso_U_11
_atom_site_aniso_U_22
_atom_site_aniso_U_33
_atom_site_aniso_U_12
_atom_site_aniso_U_13
_atom_site_aniso_U_23
Co1 0.0088(5) 0.0168(5) 0.0142(5) -0.0035(4) 0.0043(3) -0.0026(4)
Co2 0.0088(6) 0.0186(7) 0.0142(6) -0.0039(5) 0.0046(5) -0.0031(5)
Cl1 0.0671(18) 0.0709(19) 0.0748(18) -0.0053(15) 0.0184(15) 0.0120(15)
Cl2 0.087(2) 0.093(2) 0.075(2) -0.0023(19) 0.0400(18) 0.0040(18)
O1 0.0090(19) 0.020(2) 0.0145(19) -0.0039(17) 0.0058(15) -0.0011(17)
O2 0.0118(19) 0.024(2) 0.019(2) -0.0044(18) 0.0085(16) -0.0089(18)
O3 0.023(2) 0.022(2) 0.027(2) -0.0050(19) 0.0145(19) 0.001(2)
O4 0.025(2) 0.033(3) 0.014(2) -0.005(2) 0.0088(18) -0.004(2)
O5 0.017(2) 0.035(3) 0.037(3) -0.004(2) 0.017(2) -0.005(2)
O6 0.023(2) 0.031(3) 0.034(3) 0.004(2) 0.016(2) -0.010(2)
O11A 0.013(2) 0.019(2) 0.018(2) -0.0029(17) 0.0019(16) -0.0023(17)
O12A 0.010(2) 0.022(2) 0.019(2) -0.0030(17) 0.0019(16) -0.0040(18)
O21A 0.014(2) 0.023(2) 0.024(2) 0.0015(18) 0.0034(17) -0.0020(19)
O22A 0.023(2) 0.024(3) 0.034(3) -0.006(2) 0.002(2) 0.001(2)
N1 0.011(2) 0.017(2) 0.016(2) -0.001(2) 0.0028(18) -0.004(2)
N2 0.012(2) 0.020(3) 0.021(2) -0.007(2) 0.005(2) -0.001(2)
C 0.084(8) 0.044(5) 0.052(6) -0.003(6) 0.019(6) 0.009(5)
C1 0.007(2) 0.017(3) 0.016(3) 0.003(2) 0.001(2) 0.000(2)
C2 0.006(2) 0.018(3) 0.014(3) 0.002(2) 0.003(2) 0.001(2)
C3 0.011(3) 0.019(3) 0.024(3) 0.007(2) 0.003(2) 0.005(3)
C4 0.025(3) 0.033(4) 0.023(3) -0.015(3) 0.012(3) -0.002(3)
C5 0.024(3) 0.024(3) 0.014(3) 0.005(3) 0.013(2) 0.002(3)
C6 0.015(3) 0.022(3) 0.011(3) 0.005(2) 0.002(2) 0.001(2)
C7 0.046(5) 0.042(5) 0.024(3) -0.009(4) 0.020(3) -0.012(3)
C8 0.012(3) 0.017(3) 0.025(3) 0.003(2) 0.008(2) 0.001(3)
C9 0.013(3) 0.016(3) 0.011(2) 0.006(2) 0.000(2) -0.001(2)
C10 0.019(3) 0.020(3) 0.027(3) -0.008(3) 0.011(3) -0.008(3)
C11 0.027(4) 0.025(4) 0.026(3) -0.016(3) 0.007(3) -0.011(3)
C12 0.011(3) 0.023(3) 0.019(3) -0.007(2) 0.006(2) -0.001(3)
C13 0.011(3) 0.027(3) 0.015(3) 0.003(2) 0.004(2) 0.004(3)
C14 0.015(3) 0.033(4) 0.022(3) 0.006(3) 0.006(3) 0.004(3)
C15 0.027(4) 0.043(4) 0.038(4) 0.003(3) 0.027(3) 0.007(3)
C16 0.014(3) 0.029(4) 0.031(3) 0.008(3) 0.014(3) 0.000(3)
C17 0.019(3) 0.027(3) 0.020(3) 0.004(3) 0.006(2) 0.001(3)
C18 0.029(4) 0.038(4) 0.052(5) 0.000(4) 0.011(4) -0.030(4)
C19 0.012(3) 0.019(3) 0.024(3) 0.005(2) 0.006(2) -0.001(3)
C20 0.009(3) 0.026(3) 0.015(3) 0.002(2) 0.001(2) 0.001(3)
C11A 0.012(3) 0.026(3) 0.017(3) -0.001(2) 0.008(2) 0.004(3)
C12A 0.022(3) 0.027(4) 0.024(3) -0.002(3) -0.001(3) -0.004(3)
C21A 0.017(3) 0.028(3) 0.019(3) 0.006(3) 0.008(2) -0.003(3)
C22A 0.024(3) 0.035(4) 0.034(4) -0.004(3) 0.011(3) 0.007(3)

loop_
_atom_type_symbol
_atom_type_description
_atom_type_scat_dispersion_real
_atom_type_scat_dispersion_imag
_atom_type_scat_source
C C 0.0181 0.0091 'International Tables Vol C Tables 4.2.6.8 and 6.1.1.4'
H H 0.0000 0.0000 'International Tables Vol C Tables 4.2.6.8 and 6.1.1.4'
N N 0.0311 0.0180 'International Tables Vol C Tables 4.2.6.8 and 6.1.1.4'
O O 0.0492 0.0322 'International Tables Vol C Tables 4.2.6.8 and 6.1.1.4'
Co Co -2.3653 3.6143 'International Tables Vol C Tables 4.2.6.8 and 6.1.1.4'
Cl Cl 0.3639 0.7018 'International Tables Vol C Tables 4.2.6.8 and 6.1.1.4'

loop_
_geom_angle_atom_site_label_1
_geom_angle_atom_site_label_2
_geom_angle_atom_site_label_3
_geom_angle_site_symmetry_1
_geom_angle_site_symmetry_3
_geom_angle
_geom_angle_publ_flag
N2 Co1 N1 . . 86.4(2) ?
N2 Co1 O2 . . 93.9(2) ?
N1 Co1 O2 . . 178.7(2) ?
N2 Co1 O1 . . 176.1(2) ?
N1 Co1 O1 . . 96.1(2) ?
O2 Co1 O1 . . 83.65(18) ?
N2 Co1 O21A . . 96.4(2) ?
N1 Co1 O21A . . 91.4(2) ?
O2 Co1 O21A . . 89.90(19) ?
O1 Co1 O21A . . 86.66(19) ?
N2 Co1 O11A . . 86.1(2) ?
N1 Co1 O11A . . 86.2(2) ?
O2 Co1 O11A . . 92.57(18) ?
O1 Co1 O11A . . 90.98(18) ?
O21A Co1 O11A . . 176.38(19) ?
O12A Co2 O12A 3_666 . 180.0000(10) ?
O12A Co2 O2 3_666 3_666 86.78(17) ?
O12A Co2 O2 . 3_666 93.22(17) ?
O12A Co2 O2 3_666 . 93.22(17) ?
O12A Co2 O2 . . 86.78(17) ?
O2 Co2 O2 3_666 . 180.0 ?
O12A Co2 O1 3_666 . 92.92(16) ?
O12A Co2 O1 . . 87.08(16) ?
O2 Co2 O1 3_666 . 107.85(15) ?
O2 Co2 O1 . . 72.15(15) ?
O12A Co2 O1 3_666 3_666 87.08(16) ?
O12A Co2 O1 . 3_666 92.92(16) ?
O2 Co2 O1 3_666 3_666 72.15(15) ?
O2 Co2 O1 . 3_666 107.85(15) ?
O1 Co2 O1 . 3_666 180.0000(10) ?
C1 O1 Co1 . . 125.3(4) ?
C1 O1 Co2 . . 136.1(4) ?
Co1 O1 Co2 . . 98.66(17) ?
C20 O2 Co1 . . 122.9(4) ?
C20 O2 Co2 . . 135.6(4) ?
Co1 O2 Co2 . . 100.29(18) ?
C3 O3 C4 . . 117.0(5) ?
C6 O4 C7 . . 117.7(5) ?
C14 O5 C15 . . 116.9(6) ?
C17 O6 C18 . . 118.9(5) ?
C11A O11A Co1 . . 128.5(4) ?
C11A O12A Co2 . . 128.5(4) ?
C21A O21A Co1 . . 128.8(4) ?
C9 N1 C10 . . 120.3(5) ?
C9 N1 Co1 . . 125.0(4) ?
C10 N1 Co1 . . 114.7(4) ?
C12 N2 C11 . . 122.4(5) ?
C12 N2 Co1 . . 125.5(4) ?
C11 N2 Co1 . . 111.9(4) ?
Cl1 C Cl2 . . 110.9(7) ?
Cl1 C H0A . . 109.5 ?
Cl2 C H0A . . 109.5 ?
Cl1 C H0B . . 109.5 ?
Cl2 C H0B . . 109.5 ?
H0A C H0B . . 108.0 ?
O1 C1 C2 . . 118.2(5) ?
O1 C1 C8 . . 122.0(5) ?
C2 C1 C8 . . 119.8(5) ?
C3 C2 C1 . . 119.9(6) ?
C3 C2 H2A . . 120.0 ?
C1 C2 H2A . . 120.0 ?
O3 C3 C2 . . 124.1(6) ?
O3 C3 C5 . . 113.6(6) ?
C2 C3 C5 . . 122.3(6) ?
O3 C4 H4A . . 109.5 ?
O3 C4 H4B . . 109.5 ?
H4A C4 H4B . . 109.5 ?
O3 C4 H4C . . 109.5 ?
H4A C4 H4C . . 109.5 ?
H4B C4 H4C . . 109.5 ?
C6 C5 C3 . . 118.5(5) ?
C6 C5 H5A . . 120.8 ?
C3 C5 H5A . . 120.8 ?
O4 C6 C5 . . 122.9(5) ?
O4 C6 C8 . . 115.8(5) ?
C5 C6 C8 . . 121.4(6) ?
O4 C7 H7A . . 109.5 ?
O4 C7 H7B . . 109.5 ?
H7A C7 H7B . . 109.5 ?
O4 C7 H7C . . 109.5 ?
H7A C7 H7C . . 109.5 ?
H7B C7 H7C . . 109.5 ?
C6 C8 C1 . . 118.0(6) ?
C6 C8 C9 . . 118.4(6) ?
C1 C8 C9 . . 123.5(6) ?
N1 C9 C8 . . 125.2(6) ?
N1 C9 H9A . . 117.4 ?
C8 C9 H9A . . 117.4 ?
N1 C10 C11 . . 108.8(5) ?
N1 C10 H10A . . 109.9 ?
C11 C10 H10A . . 109.9 ?
N1 C10 H10B . . 109.9 ?
C11 C10 H10B . . 109.9 ?
H10A C10 H10B . . 108.3 ?
N2 C11 C10 . . 108.0(5) ?
N2 C11 H11A . . 110.1 ?
C10 C11 H11A . . 110.1 ?
N2 C11 H11B . . 110.1 ?
C10 C11 H11B . . 110.1 ?
H11A C11 H11B . . 108.4 ?
N2 C12 C13 . . 124.7(6) ?
N2 C12 H12A . . 117.7 ?
C13 C12 H12A . . 117.7 ?
C14 C13 C20 . . 117.5(6) ?
C14 C13 C12 . . 119.5(6) ?
C20 C13 C12 . . 123.0(5) ?
O5 C14 C16 . . 122.7(6) ?
O5 C14 C13 . . 114.7(6) ?
C16 C14 C13 . . 122.6(6) ?
O5 C15 H15A . . 109.5 ?
O5 C15 H15B . . 109.5 ?
H15A C15 H15B . . 109.5 ?
O5 C15 H15C . . 109.5 ?
H15A C15 H15C . . 109.5 ?
H15B C15 H15C . . 109.5 ?
C14 C16 C17 . . 118.1(6) ?
C14 C16 H16A . . 121.0 ?
C17 C16 H16A . . 121.0 ?
O6 C17 C16 . . 115.1(6) ?
O6 C17 C19 . . 122.8(6) ?
C16 C17 C19 . . 122.2(6) ?
O6 C18 H18A . . 109.5 ?
O6 C18 H18B . . 109.5 ?
H18A C18 H18B . . 109.5 ?
O6 C18 H18C . . 109.5 ?
H18A C18 H18C . . 109.5 ?
H18B C18 H18C . . 109.5 ?
C17 C19 C20 . . 118.8(6) ?
C17 C19 H19A . . 120.6 ?
C20 C19 H19A . . 120.6 ?
O2 C20 C19 . . 117.8(5) ?
O2 C20 C13 . . 121.3(6) ?
C19 C20 C13 . . 120.9(6) ?
O12A C11A O11A . . 126.6(6) ?
O12A C11A C12A . . 118.5(5) ?
O11A C11A C12A . . 114.9(6) ?
C11A C12A H12B . . 109.5 ?
C11A C12A H12C . . 109.5 ?
H12B C12A H12C . . 109.5 ?
C11A C12A H12D . . 109.5 ?
H12B C12A H12D . . 109.5 ?
H12C C12A H12D . . 109.5 ?
O22A C21A O21A . . 127.5(6) ?
O22A C21A C22A . . 119.8(6) ?
O21A C21A C22A . . 112.8(6) ?
C21A C22A H22A . . 109.5 ?
C21A C22A H22B . . 109.5 ?
H22A C22A H22B . . 109.5 ?
C21A C22A H22C . . 109.5 ?
H22A C22A H22C . . 109.5 ?
H22B C22A H22C . . 109.5 ?

loop_
_geom_bond_atom_site_label_1
_geom_bond_atom_site_label_2
_geom_bond_site_symmetry_2
_geom_bond_distance
_geom_bond_publ_flag
Co1 N2 . 1.861(5) ?
Co1 N1 . 1.871(5) ?
Co1 O2 . 1.887(4) ?
Co1 O1 . 1.891(4) ?
Co1 O21A . 1.902(5) ?
Co1 O11A . 1.929(4) ?
Co2 O12A 3_666 2.043(4) ?
Co2 O12A . 2.043(4) ?
Co2 O2 3_666 2.117(4) ?
Co2 O2 . 2.117(4) ?
Co2 O1 . 2.160(4) ?
Co2 O1 3_666 2.160(4) ?
Cl1 C . 1.763(10) ?
Cl2 C . 1.771(13) ?
O1 C1 . 1.310(7) ?
O2 C20 . 1.334(7) ?
O3 C3 . 1.361(8) ?
O3 C4 . 1.441(8) ?
O4 C6 . 1.342(7) ?
O4 C7 . 1.440(8) ?
O5 C14 . 1.380(8) ?
O5 C15 . 1.431(8) ?
O6 C17 . 1.353(8) ?
O6 C18 . 1.432(9) ?
O11A C11A . 1.275(7) ?
O12A C11A . 1.256(8) ?
O21A C21A . 1.293(8) ?
O22A C21A . 1.226(8) ?
N1 C9 . 1.282(8) ?
N1 C10 . 1.465(8) ?
N2 C12 . 1.281(8) ?
N2 C11 . 1.485(8) ?
C H0A . 0.9900 ?
C H0B . 0.9900 ?
C1 C2 . 1.411(8) ?
C1 C8 . 1.433(8) ?
C2 C3 . 1.366(9) ?
C2 H2A . 0.9500 ?
C3 C5 . 1.412(9) ?
C4 H4A . 0.9800 ?
C4 H4B . 0.9800 ?
C4 H4C . 0.9800 ?
C5 C6 . 1.391(9) ?
C5 H5A . 0.9500 ?
C6 C8 . 1.425(9) ?
C7 H7A . 0.9800 ?
C7 H7B . 0.9800 ?
C7 H7C . 0.9800 ?
C8 C9 . 1.451(8) ?
C9 H9A . 0.9500 ?
C10 C11 . 1.511(9) ?
C10 H10A . 0.9900 ?
C10 H10B . 0.9900 ?
C11 H11A . 0.9900 ?
C11 H11B . 0.9900 ?
C12 C13 . 1.432(9) ?
C12 H12A . 0.9500 ?
C13 C14 . 1.411(9) ?
C13 C20 . 1.418(9) ?
C14 C16 . 1.385(10) ?
C15 H15A . 0.9800 ?
C15 H15B . 0.9800 ?
C15 H15C . 0.9800 ?
C16 C17 . 1.393(9) ?
C16 H16A . 0.9500 ?
C17 C19 . 1.397(9) ?
C18 H18A . 0.9800 ?
C18 H18B . 0.9800 ?
C18 H18C . 0.9800 ?
C19 C20 . 1.400(9) ?
C19 H19A . 0.9500 ?
C11A C12A . 1.491(9) ?
C12A H12B . 0.9800 ?
C12A H12C . 0.9800 ?
C12A H12D . 0.9800 ?
C21A C22A . 1.500(10) ?
C22A H22A . 0.9800 ?
C22A H22B . 0.9800 ?
C22A H22C . 0.9800 ?

loop_
_geom_hbond_atom_site_label_D
_geom_hbond_atom_site_label_H
_geom_hbond_atom_site_label_A
_geom_hbond_site_symmetry_A
_geom_hbond_distance_DH
_geom_hbond_distance_HA
_geom_hbond_distance_DA
_geom_hbond_angle_DHA
C H0A O22A . 0.99 2.33 3.269(13) 158
C4 H4A O6 4_675 0.98 2.35 3.326(8) 175
C7 H7A O6 2_545 0.98 2.51 3.421(9) 156
C11 H11A O3 2_545 0.99 2.62 3.602(8) 174
C11 H11B Cl1 4_666 0.99 2.73 3.664(8) 158
C15 H15A O4 4_566 0.98 2.64 3.568(10) 158
C12A H12B Cl1 2_545 0.98 2.91 3.354(8) 108

loop_
_geom_torsion_atom_site_label_1
_geom_torsion_atom_site_label_2
_geom_torsion_atom_site_label_3
_geom_torsion_atom_site_label_4
_geom_torsion_site_symmetry_1
_geom_torsion_site_symmetry_2
_geom_torsion_site_symmetry_3
_geom_torsion_site_symmetry_4
_geom_torsion
_geom_torsion_publ_flag
N1 Co1 O1 C1 . . . . 18.7(5) ?
O2 Co1 O1 C1 . . . . -162.6(5) ?
O21A Co1 O1 C1 . . . . -72.3(5) ?
O11A Co1 O1 C1 . . . . 104.9(5) ?
N1 Co1 O1 Co2 . . . . -160.9(2) ?
O2 Co1 O1 Co2 . . . . 17.86(18) ?
O21A Co1 O1 Co2 . . . . 108.13(19) ?
O11A Co1 O1 Co2 . . . . -74.62(18) ?
O12A Co2 O1 C1 3_666 . . . 71.5(5) ?
O12A Co2 O1 C1 . . . . -108.5(5) ?
O2 Co2 O1 C1 3_666 . . . -16.1(6) ?
O2 Co2 O1 C1 . . . . 163.9(6) ?
O12A Co2 O1 Co1 3_666 . . . -109.03(19) ?
O12A Co2 O1 Co1 . . . . 70.97(19) ?
O2 Co2 O1 Co1 3_666 . . . 163.42(17) ?
O2 Co2 O1 Co1 . . . . -16.58(17) ?
N2 Co1 O2 C20 . . . . -32.5(5) ?
O1 Co1 O2 C20 . . . . 150.6(5) ?
O21A Co1 O2 C20 . . . . 63.9(5) ?
O11A Co1 O2 C20 . . . . -118.7(5) ?
N2 Co1 O2 Co2 . . . . 158.6(2) ?
O1 Co1 O2 Co2 . . . . -18.32(19) ?
O21A Co1 O2 Co2 . . . . -105.0(2) ?
O11A Co1 O2 Co2 . . . . 72.4(2) ?
O12A Co2 O2 C20 3_666 . . . -57.9(6) ?
O12A Co2 O2 C20 . . . . 122.1(6) ?
O1 Co2 O2 C20 . . . . -149.9(6) ?
O1 Co2 O2 C20 3_666 . . . 30.1(6) ?
O12A Co2 O2 Co1 3_666 . . . 108.7(2) ?
O12A Co2 O2 Co1 . . . . -71.3(2) ?
O1 Co2 O2 Co1 . . . . 16.70(17) ?
O1 Co2 O2 Co1 3_666 . . . -163.30(17) ?
N2 Co1 O11A C11A . . . . -133.8(5) ?
N1 Co1 O11A C11A . . . . 139.6(5) ?
O2 Co1 O11A C11A . . . . -40.1(5) ?
O1 Co1 O11A C11A . . . . 43.6(5) ?
O2 Co2 O12A C11A 3_666 . . . -140.5(5) ?
O2 Co2 O12A C11A . . . . 39.5(5) ?
O1 Co2 O12A C11A . . . . -32.8(5) ?
O1 Co2 O12A C11A 3_666 . . . 147.2(5) ?
N2 Co1 O21A C21A . . . . -37.0(6) ?
N1 Co1 O21A C21A . . . . 49.5(5) ?
O2 Co1 O21A C21A . . . . -130.8(5) ?
O1 Co1 O21A C21A . . . . 145.5(5) ?
N2 Co1 N1 C9 . . . . 175.4(5) ?
O1 Co1 N1 C9 . . . . -7.7(5) ?
O21A Co1 N1 C9 . . . . 79.1(5) ?
O11A Co1 N1 C9 . . . . -98.3(5) ?
N2 Co1 N1 C10 . . . . -2.9(4) ?
O1 Co1 N1 C10 . . . . 174.0(4) ?
O21A Co1 N1 C10 . . . . -99.2(4) ?
O11A Co1 N1 C10 . . . . 83.4(4) ?
N1 Co1 N2 C12 . . . . -162.8(6) ?
O2 Co1 N2 C12 . . . . 18.5(5) ?
O1 Co1 N2 C12 . . . . 69(3) ?
O21A Co1 N2 C12 . . . . -71.9(5) ?
O11A Co1 N2 C12 . . . . 110.8(5) ?
N1 Co1 N2 C11 . . . . 21.3(4) ?
O2 Co1 N2 C11 . . . . -157.4(4) ?
O21A Co1 N2 C11 . . . . 112.3(4) ?
O11A Co1 N2 C11 . . . . -65.1(4) ?
Co1 O1 C1 C2 . . . . 162.2(4) ?
Co2 O1 C1 C2 . . . . -18.5(8) ?
Co1 O1 C1 C8 . . . . -19.0(8) ?
Co2 O1 C1 C8 . . . . 160.4(4) ?
O1 C1 C2 C3 . . . . 175.2(5) ?
C8 C1 C2 C3 . . . . -3.6(8) ?
C4 O3 C3 C2 . . . . 1.8(9) ?
C4 O3 C3 C5 . . . . 179.5(5) ?
C1 C2 C3 O3 . . . . 178.4(5) ?
C1 C2 C3 C5 . . . . 0.9(9) ?
O3 C3 C5 C6 . . . . -176.8(5) ?
C2 C3 C5 C6 . . . . 1.0(9) ?
C7 O4 C6 C5 . . . . 4.5(9) ?
C7 O4 C6 C8 . . . . -175.5(6) ?
C3 C5 C6 O4 . . . . 180.0(5) ?
C3 C5 C6 C8 . . . . -0.1(9) ?
O4 C6 C8 C1 . . . . 177.4(5) ?
C5 C6 C8 C1 . . . . -2.5(9) ?
O4 C6 C8 C9 . . . . -1.7(8) ?
C5 C6 C8 C9 . . . . 178.4(6) ?
O1 C1 C8 C6 . . . . -174.4(5) ?
C2 C1 C8 C6 . . . . 4.4(8) ?
O1 C1 C8 C9 . . . . 4.6(9) ?
C2 C1 C8 C9 . . . . -176.6(5) ?
C10 N1 C9 C8 . . . . 175.5(6) ?
Co1 N1 C9 C8 . . . . -2.7(8) ?
C6 C8 C9 N1 . . . . -173.9(6) ?
C1 C8 C9 N1 . . . . 7.1(9) ?
C9 N1 C10 C11 . . . . 166.1(6) ?
Co1 N1 C10 C11 . . . . -15.5(7) ?
C12 N2 C11 C10 . . . . 149.8(6) ?
Co1 N2 C11 C10 . . . . -34.2(6) ?
N1 C10 C11 N2 . . . . 30.8(7) ?
C11 N2 C12 C13 . . . . 174.9(6) ?
Co1 N2 C12 C13 . . . . -0.6(9) ?
N2 C12 C13 C14 . . . . 170.6(6) ?
N2 C12 C13 C20 . . . . -12.1(10) ?
C15 O5 C14 C16 . . . . -0.3(9) ?
C15 O5 C14 C13 . . . . 179.3(6) ?
C20 C13 C14 O5 . . . . -177.6(5) ?
C12 C13 C14 O5 . . . . -0.2(9) ?
C20 C13 C14 C16 . . . . 2.0(10) ?
C12 C13 C14 C16 . . . . 179.4(6) ?
O5 C14 C16 C17 . . . . 179.8(6) ?
C13 C14 C16 C17 . . . . 0.2(10) ?
C18 O6 C17 C16 . . . . 173.6(6) ?
C18 O6 C17 C19 . . . . -6.2(10) ?
C14 C16 C17 O6 . . . . 179.2(6) ?
C14 C16 C17 C19 . . . . -0.9(10) ?
O6 C17 C19 C20 . . . . 179.1(6) ?
C16 C17 C19 C20 . . . . -0.8(10) ?
Co1 O2 C20 C19 . . . . -153.3(4) ?
Co2 O2 C20 C19 . . . . 11.0(9) ?
Co1 O2 C20 C13 . . . . 29.1(8) ?
Co2 O2 C20 C13 . . . . -166.6(4) ?
C17 C19 C20 O2 . . . . -174.5(6) ?
C17 C19 C20 C13 . . . . 3.1(9) ?
C14 C13 C20 O2 . . . . 173.8(6) ?
C12 C13 C20 O2 . . . . -3.5(9) ?
C14 C13 C20 C19 . . . . -3.6(9) ?
C12 C13 C20 C19 . . . . 179.0(6) ?
Co2 O12A C11A O11A . . . . -4.4(9) ?
Co2 O12A C11A C12A . . . . 175.4(4) ?
Co1 O11A C11A O12A . . . . 1.6(9) ?
Co1 O11A C11A C12A . . . . -178.2(4) ?
Co1 O21A C21A O22A . . . . 11.6(10) ?
Co1 O21A C21A C22A . . . . -167.3(4) ?
